data_9009384
loop_
_publ_author_name
'Giuseppetti, G.'
'Mazzi, F.'
'Tadini, C.'

_publ_section_title
;
 The crystal structure of nealite: Pb4Fe(AsO3)2Cl4*2H2O
;
_journal_name_full 'Neues Jahrbuch fur Mineralogie, Monatshefte'
_journal_page_first 278
_journal_page_last 288
_journal_volume 1993
_journal_year 1993
_chemical_compound_source 'Laurion, Greece'
_chemical_formula_sum 'As2 Cl4 Fe H4 O8 Pb4'
_chemical_name_mineral Nealite
_space_group_IT_number 2
_symmetry_space_group_name_Hall '-P 1'
_symmetry_space_group_name_H-M 'P -1'
_cell_angle_alpha 96.4
_cell_angle_beta 89.5
_cell_angle_gamma 97.8
_cell_formula_units_Z 1
_cell_length_a 6.53
_cell_length_b 10.23
_cell_length_c 5.588
_cell_volume 367.523
_database_code_amcsd 0014867
_exptl_crystal_density_diffrn 5.911
_cod_original_formula_sum 'Pb4 Fe As2 O8 Cl4 H4'
_cod_database_code 9009384

loop_
_space_group_symop_operation_xyz
x,y,z
-x,-y,-z

loop_
_atom_site_label
_atom_site_fract_x
_atom_site_fract_y
_atom_site_fract_z
_atom_site_occupancy
_atom_site_U_iso_or_equiv
_atom_site_type_symbol
_atom_site_attached_hydrogens
Pb1 0.70140 0.45220 0.24620 1.00000 0.01950 Pb 0
Pb2A 0.57860 0.81770 0.32710 0.51400 0.02090 Pb 0
Pb2B 0.55700 0.82370 0.23130 0.48600 0.02440 Pb 0
Fe 0.00000 0.00000 0.00000 1.00000 0.01990 Fe 0
As 0.19400 0.31420 0.21140 1.00000 0.01930 As 0
O1 0.36800 0.36000 0.45700 1.00000 0.02600 O 0
O2 0.37600 0.36500 -0.01500 1.00000 0.02400 O 0
O3 0.22500 0.14300 0.16100 1.00000 0.04300 O 0
Cl1 0.14640 0.63130 0.27530 1.00000 0.02600 Cl 0
Cl2 0.70530 0.12670 0.16740 1.00000 0.02800 Cl 0
Wat 0.95500 0.90900 0.31300 1.00000 0.05400 O 2

loop_
_cod_changelog_entry_id
_cod_changelog_entry_author
_cod_changelog_entry_date
_cod_changelog_entry_text
1
;cod-tools version 3.8.0
Id: cif_guess_AMCSD_atom_types 9574 2023-05-10 09:00:05Z saulius
;
2023-05-10T18:51:40+03:00
;Derived atom types and hydrogen counts
from atom names that follow the AMCSD naming convention
(Wat == water, O-H == hydroxyl).
;

loop_
_cod_related_entry_id
_cod_related_entry_database
_cod_related_entry_code
1 AMCSD 0014867
